data_4344572
loop_
_publ_author_name
'Shen, Fuxing'
'Huang, Wei'
'Wu, Dayu'
'Zheng, Zhe'
'Huang, Xing-Cai'
'Sato, Osamu'

_publ_section_title
;
 Redox Modulation of Spin Crossover within a Cobalt Metallogrid.
;
_journal_issue 2
_journal_name_full 'Inorganic chemistry'
_journal_page_first 902
_journal_page_last 908
_journal_paper_doi 10.1021/acs.inorgchem.5b02442
_journal_volume 55
_journal_year 2016
_chemical_formula_moiety 'C80 H80 Br8 Co4 N32, 8(Cl O4), 2(C2 H3 N), C O, 5(O)'
_chemical_formula_sum 'C85 H86 Br8 Cl8 Co4 N34 O38'
_chemical_formula_weight 3350.47
_space_group_crystal_system monoclinic
_space_group_IT_number 15
_space_group_name_Hall '-C 2yc'
_space_group_name_H-M_alt 'C 1 2/c 1'
_symmetry_space_group_name_Hall '-C 2yc'
_symmetry_space_group_name_H-M 'C 1 2/c 1'
_atom_sites_solution_hydrogens geom
_audit_creation_method SHELXL-2014/7
_cell_angle_alpha 90
_cell_angle_beta 95.637(6)
_cell_angle_gamma 90
_cell_formula_units_Z 4
_cell_length_a 21.917(5)
_cell_length_b 28.880(6)
_cell_length_c 22.603(5)
_cell_measurement_reflns_used 4417
_cell_measurement_temperature 120(2)
_cell_measurement_theta_max 21.369
_cell_measurement_theta_min 2.232
_cell_volume 14238(5)
_computing_cell_refinement 'Bruker SMART'
_computing_data_collection 'Bruker SMART'
_computing_data_reduction 'Bruker SAINT'
_computing_molecular_graphics 'Bruker SHELXTL'
_computing_publication_material 'Bruker SHELXTL'
_computing_structure_refinement 'SHELXL-2014/7 (Sheldrick, 2014)'
_computing_structure_solution 'SHELXL-2014/7 (Sheldrick, 2014)'
_diffrn_ambient_temperature 120(2)
_diffrn_measured_fraction_theta_full 0.997
_diffrn_measured_fraction_theta_max 0.975
_diffrn_measurement_device_type 'Bruker APEX-II CCD'
_diffrn_measurement_method 'phi and omega scans'
_diffrn_radiation_type MoK\a
_diffrn_radiation_wavelength 0.71073
_diffrn_reflns_av_R_equivalents 0.1134
_diffrn_reflns_av_unetI/netI 0.1501
_diffrn_reflns_laue_measured_fraction_full 0.997
_diffrn_reflns_laue_measured_fraction_max 0.975
_diffrn_reflns_limit_h_max 28
_diffrn_reflns_limit_h_min -24
_diffrn_reflns_limit_k_max 37
_diffrn_reflns_limit_k_min -34
_diffrn_reflns_limit_l_max 28
_diffrn_reflns_limit_l_min -24
_diffrn_reflns_number 45561
_diffrn_reflns_point_group_measured_fraction_full 0.997
_diffrn_reflns_point_group_measured_fraction_max 0.975
_diffrn_reflns_theta_full 25.242
_diffrn_reflns_theta_max 27.456
_diffrn_reflns_theta_min 1.170
_diffrn_source 'fine-focus sealed tube'
_exptl_absorpt_coefficient_mu 2.933
_exptl_absorpt_correction_T_max 0.427
_exptl_absorpt_correction_T_min 0.362
_exptl_absorpt_correction_type multi-scan
_exptl_absorpt_process_details SADABS
_exptl_crystal_colour dark-red
_exptl_crystal_density_diffrn 1.563
_exptl_crystal_description block
_exptl_crystal_F_000 6648
_exptl_crystal_size_max 0.360
_exptl_crystal_size_mid 0.330
_exptl_crystal_size_min 0.290
_refine_diff_density_max 1.992
_refine_diff_density_min -2.142
_refine_diff_density_rms 0.300
_refine_ls_extinction_method none
_refine_ls_goodness_of_fit_ref 1.051
_refine_ls_hydrogen_treatment constr
_refine_ls_matrix_type full
_refine_ls_number_parameters 715
_refine_ls_number_reflns 15902
_refine_ls_number_restraints 33
_refine_ls_restrained_S_all 1.052
_refine_ls_R_factor_all 0.1914
_refine_ls_R_factor_gt 0.1113
_refine_ls_shift/su_max 0.001
_refine_ls_shift/su_mean 0.000
_refine_ls_structure_factor_coef Fsqd
_refine_ls_weighting_details 'w=1/[\s^2^(Fo^2^)+(0.1400P)^2^+380.0000P] where P=(Fo^2^+2Fc^2^)/3'
_refine_ls_weighting_scheme calc
_refine_ls_wR_factor_gt 0.2873
_refine_ls_wR_factor_ref 0.3339
_reflns_Friedel_coverage 0.000
_reflns_number_gt 8348
_reflns_number_total 15902
_reflns_threshold_expression 'I > 2\s(I)'
_cod_data_source_file ic5b02442_si_002.cif
_cod_data_source_block 3
_cod_depositor_comments
;
The following automatic conversions were performed:

'_exptl_absorpt_correction_type' value 'multi-Scan' changed to
'multi-scan' according to
/usr/data/users/saulius/crontab/automatic-downloads/current/ACS/lib/dictionaries/cif_core.dic
dictionary named 'cif_core.dic' version 2.4.2 from 2011-04-26.

Automatic conversion script
Id: cif_fix_values 4268 2015-11-12 08:31:59Z antanas 
;
_cod_original_cell_volume 14237(5)
_cod_database_code 4344572
_shelx_shelxl_version_number 2014/7
_shelx_space_group_comment
;
The symmetry employed for this shelxl refinement is uniquely defined
by the following loop, which should always be used as a source of
symmetry information in preference to the above space-group names.
They are only intended as comments.
;
_shelx_estimated_absorpt_t_min 0.418
_shelx_estimated_absorpt_t_max 0.483

loop_
_space_group_symop_operation_xyz
'x, y, z'
'-x, y, -z+1/2'
'x+1/2, y+1/2, z'
'-x+1/2, y+1/2, -z+1/2'
'-x, -y, -z'
'x, -y, z-1/2'
'-x+1/2, -y+1/2, -z'
'x+1/2, -y+1/2, z-1/2'

loop_
_atom_site_label
_atom_site_type_symbol
_atom_site_fract_x
_atom_site_fract_y
_atom_site_fract_z
_atom_site_U_iso_or_equiv
_atom_site_adp_type
_atom_site_occupancy
_atom_site_site_symmetry_order
_atom_site_calc_flag
_atom_site_refinement_flags_posn
_atom_site_refinement_flags_adp
_atom_site_refinement_flags_occupancy
_atom_site_disorder_assembly
_atom_site_disorder_group
Co1 Co 0.34214(4) 0.20504(3) 0.76344(3) 0.0263(2) Uani 1 1 d . . . . .
Cl1 Cl 0.54409(11) -0.15421(9) 0.91723(10) 0.0628(6) Uiso 1 1 d . . . . .
C1 C 0.3487(3) -0.1430(2) 0.8292(2) 0.0243(15) Uani 1 1 d . . . . .
C2 C 0.3577(3) -0.1800(2) 0.8677(3) 0.0367(19) Uani 1 1 d . . . . .
H2A H 0.3534 -0.2104 0.8544 0.044 Uiso 1 1 calc R U . . .
C3 C 0.3734(3) -0.1697(2) 0.9266(3) 0.0354(18) Uani 1 1 d . . . . .
H3A H 0.3776 -0.1935 0.9544 0.042 Uiso 1 1 calc R U . . .
C4 C 0.3830(3) -0.1249(2) 0.9450(3) 0.0326(17) Uani 1 1 d . . . . .
H4A H 0.3956 -0.1179 0.9845 0.039 Uiso 1 1 calc R U . . .
C5 C 0.3731(3) -0.0902(2) 0.9025(3) 0.0273(16) Uani 1 1 d . . . . .
C6 C 0.4251(3) -0.0328(2) 0.9715(3) 0.0290(16) Uani 1 1 d . . . . .
H6A H 0.4422 -0.0025 0.9673 0.044 Uiso 1 1 calc R U . . .
H6B H 0.4575 -0.0554 0.9750 0.044 Uiso 1 1 calc R U . . .
H6C H 0.4035 -0.0337 1.0064 0.044 Uiso 1 1 calc R U . . .
C7 C 0.3590(3) 0.0548(2) 0.9437(3) 0.0295(16) Uani 1 1 d . . . . .
H7A H 0.3487 0.0324 0.9725 0.044 Uiso 1 1 calc R U . . .
H7B H 0.3283 0.0786 0.9400 0.044 Uiso 1 1 calc R U . . .
H7C H 0.3981 0.0683 0.9565 0.044 Uiso 1 1 calc R U . . .
C8 C 0.3620(3) 0.0318(2) 0.8852(2) 0.0213(14) Uani 1 1 d . . . . .
C9 C 0.3496(3) 0.0590(2) 0.8297(2) 0.0239(15) Uani 1 1 d . . . . .
C10 C 0.3484(3) 0.1070(2) 0.8288(3) 0.0290(16) Uani 1 1 d . . . . .
H10A H 0.3548 0.1230 0.8646 0.035 Uiso 1 1 calc R U . . .
C11 C 0.3272(3) 0.0587(2) 0.7280(3) 0.0266(16) Uani 1 1 d . . . . .
H11A H 0.3200 0.0427 0.6923 0.032 Uiso 1 1 calc R U . . .
C12 C 0.3247(3) 0.1074(2) 0.7274(2) 0.0230(15) Uani 1 1 d . . . . .
C13 C 0.3106(3) 0.1337(2) 0.6717(3) 0.0288(16) Uani 1 1 d . . . . .
C14 C 0.2823(4) 0.1087(3) 0.6177(3) 0.048(2) Uani 1 1 d . . . . .
H14A H 0.2802 0.0762 0.6262 0.072 Uiso 1 1 calc R U . . .
H14B H 0.2417 0.1204 0.6071 0.072 Uiso 1 1 calc R U . . .
H14C H 0.3068 0.1134 0.5853 0.072 Uiso 1 1 calc R U . . .
C15 C 0.3299(4) 0.1966(2) 0.5722(3) 0.042(2) Uani 1 1 d . . . . .
H15A H 0.3206 0.2224 0.5461 0.062 Uiso 1 1 calc R U . . .
H15B H 0.3729 0.1899 0.5742 0.062 Uiso 1 1 calc R U . . .
H15C H 0.3070 0.1700 0.5573 0.062 Uiso 1 1 calc R U . . .
C16 C 0.3136(3) 0.2549(2) 0.6495(3) 0.0309(17) Uani 1 1 d . . . . .
C17 C 0.3014(3) 0.2897(2) 0.6060(3) 0.0336(17) Uani 1 1 d . . . . .
H17A H 0.2929 0.2822 0.5660 0.040 Uiso 1 1 calc R U . . .
C18 C 0.3025(4) 0.3351(3) 0.6246(3) 0.047(2) Uani 1 1 d . . . . .
H18A H 0.2937 0.3586 0.5970 0.056 Uiso 1 1 calc R U . . .
C19 C 0.3168(4) 0.3461(2) 0.6841(3) 0.048(2) Uani 1 1 d . . . . .
H19A H 0.3195 0.3767 0.6972 0.058 Uiso 1 1 calc R U . . .
C20 C 0.3269(3) 0.3093(2) 0.7232(3) 0.0329(17) Uani 1 1 d . . . . .
C21 C 0.2096(4) 0.2219(2) 0.7975(3) 0.0418(19) Uani 1 1 d . . . . .
C22 C 0.1647(4) 0.2359(3) 0.8337(3) 0.058(2) Uani 1 1 d . . . . .
H22A H 0.1235 0.2378 0.8195 0.069 Uiso 1 1 calc R U . . .
C23 C 0.1848(4) 0.2466(4) 0.8906(4) 0.082(3) Uani 1 1 d . . . . .
H23A H 0.1566 0.2570 0.9158 0.098 Uiso 1 1 calc R U . . .
C24 C 0.2466(4) 0.2424(4) 0.9128(3) 0.076(3) Uani 1 1 d . . . . .
H24A H 0.2600 0.2496 0.9520 0.092 Uiso 1 1 calc R U . . .
C25 C 0.2867(4) 0.2272(3) 0.8734(3) 0.051(2) Uani 1 1 d . . . . .
C26 C 0.3612(6) 0.1999(4) 0.9557(4) 0.086(4) Uani 1 1 d . . . . .
H26A H 0.3930 0.1771 0.9548 0.128 Uiso 1 1 calc R U . . .
H26B H 0.3246 0.1854 0.9667 0.128 Uiso 1 1 calc R U . . .
H26C H 0.3741 0.2234 0.9842 0.128 Uiso 1 1 calc R U . . .
C27 C 0.4843(4) 0.2198(4) 0.9160(3) 0.074(4) Uani 1 1 d . . . . .
H27A H 0.4627 0.2375 0.9432 0.111 Uiso 1 1 calc R U . . .
H27B H 0.5214 0.2356 0.9089 0.111 Uiso 1 1 calc R U . . .
H27C H 0.4941 0.1899 0.9328 0.111 Uiso 1 1 calc R U . . .
C28 C 0.4447(3) 0.2142(2) 0.8585(3) 0.0332(18) Uani 1 1 d . . . . .
C29 C 0.4743(3) 0.2091(2) 0.8023(3) 0.0267(16) Uani 1 1 d . . . . .
C30 C 0.4629(3) 0.2074(2) 0.7001(3) 0.0300(17) Uani 1 1 d . . . . .
H30A H 0.4377 0.2061 0.6645 0.036 Uiso 1 1 calc R U . . .
C31 C 0.2032(3) -0.0333(2) 0.7939(3) 0.0308(16) Uani 1 1 d . . . . .
C32 C 0.1426(3) -0.0315(2) 0.7717(4) 0.043(2) Uani 1 1 d . . . . .
H32A H 0.1115 -0.0265 0.7960 0.052 Uiso 1 1 calc R U . . .
C33 C 0.1306(3) -0.0377(3) 0.7106(4) 0.048(2) Uani 1 1 d . . . . .
H33A H 0.0905 -0.0358 0.6931 0.058 Uiso 1 1 calc R U . . .
C34 C 0.1776(3) -0.0467(2) 0.6755(4) 0.042(2) Uani 1 1 d . . . . .
H34A H 0.1694 -0.0522 0.6350 0.050 Uiso 1 1 calc R U . . .
C35 C 0.2369(3) -0.0473(2) 0.7023(3) 0.0339(18) Uani 1 1 d . . . . .
C36 C 0.2779(4) -0.0857(3) 0.6161(3) 0.041(2) Uani 1 1 d . . . . .
H36A H 0.3111 -0.1076 0.6181 0.062 Uiso 1 1 calc R U . . .
H36B H 0.2775 -0.0681 0.5800 0.062 Uiso 1 1 calc R U . . .
H36C H 0.2398 -0.1020 0.6166 0.062 Uiso 1 1 calc R U . . .
C37 C 0.3917(3) -0.0352(2) 0.6052(2) 0.0299(16) Uani 1 1 d . . . . .
H37A H 0.3948 -0.0643 0.5851 0.045 Uiso 1 1 calc R U . . .
H37B H 0.4260 -0.0160 0.5981 0.045 Uiso 1 1 calc R U . . .
H37C H 0.3543 -0.0200 0.5905 0.045 Uiso 1 1 calc R U . . .
C38 C 0.3918(3) -0.0436(2) 0.6714(3) 0.0222(14) Uani 1 1 d . . . . .
C39 C 0.4486(3) -0.04142(18) 0.7116(2) 0.0192(14) Uani 1 1 d . . . . .
C40 C 0.4933(3) -0.0401(2) 0.8086(3) 0.0246(15) Uani 1 1 d . . . . .
H40A H 0.4898 -0.0390 0.8493 0.030 Uiso 1 1 calc R U . . .
C41 C 0.2073(2) 0.0259(3) 0.5295(4) 0.072(3) Uiso 1 1 d D . . . .
C42 C 0.1485(4) 0.0400(5) 0.5358(7) 0.144(6) Uiso 1 1 d D . . . .
H42A H 0.1209 0.0145 0.5278 0.216 Uiso 1 1 calc R U . . .
H42B H 0.1375 0.0647 0.5084 0.216 Uiso 1 1 calc R U . . .
H42C H 0.1461 0.0508 0.5757 0.216 Uiso 1 1 calc R U . . .
C43 C 0.5000 -0.2619(9) 0.7500 0.140(8) Uiso 1 2 d S . P . .
N1 N 0.3559(2) -0.09857(16) 0.8452(2) 0.0224(12) Uani 1 1 d . . . . .
N2 N 0.3834(3) -0.04319(18) 0.9201(2) 0.0276(13) Uani 1 1 d . . . . .
N3 N 0.3699(2) -0.01163(16) 0.87440(19) 0.0201(12) Uani 1 1 d . . . . .
N4 N 0.3398(2) 0.03482(18) 0.7784(2) 0.0245(13) Uani 1 1 d . . . . .
N5 N 0.3384(2) 0.13093(17) 0.7785(2) 0.0215(12) Uani 1 1 d . . . . .
N6 N 0.3214(2) 0.17768(16) 0.6782(2) 0.0237(12) Uani 1 1 d . . . . .
N7 N 0.3132(2) 0.20808(17) 0.6320(2) 0.0253(13) Uani 1 1 d . . . . .
N8 N 0.3251(2) 0.26454(17) 0.7076(2) 0.0269(13) Uani 1 1 d . . . . .
N9 N 0.2688(3) 0.21815(19) 0.8155(2) 0.0349(15) Uani 1 1 d . . . . .
N10 N 0.3482(3) 0.2220(3) 0.8934(2) 0.063(2) Uani 1 1 d . . . . .
N11 N 0.3862(3) 0.2152(2) 0.8489(2) 0.0392(16) Uani 1 1 d . . . . .
N12 N 0.4369(2) 0.20740(17) 0.7507(2) 0.0265(13) Uani 1 1 d . . . . .
N13 N 0.2506(3) -0.04077(18) 0.7621(2) 0.0320(15) Uani 1 1 d . . . . .
N14 N 0.2864(2) -0.05385(18) 0.6680(2) 0.0296(14) Uani 1 1 d . . . . .
N15 N 0.3434(2) -0.04927(17) 0.6989(2) 0.0225(12) Uani 1 1 d . . . . .
N16 N 0.4425(2) -0.04036(16) 0.77063(19) 0.0206(12) Uani 1 1 d . . . . .
N17 N 0.2584(2) 0.0173(3) 0.5232(4) 0.082(3) Uiso 1 1 d D . . . .
O1 O 0.5374(4) -0.1271(3) 0.9697(4) 0.099(3) Uiso 1 1 d . . . . .
O2 O 0.6035(4) -0.1564(3) 0.9038(4) 0.107(3) Uiso 1 1 d . . . . .
O3 O 0.5202(4) -0.1999(3) 0.9235(3) 0.087(2) Uiso 1 1 d . . . . .
O4 O 0.5071(3) -0.1302(3) 0.8691(3) 0.086(2) Uiso 1 1 d . . . . .
O5 O 0.5189(3) 0.1115(2) 0.6633(3) 0.0643(16) Uiso 1 1 d . . . . .
O6 O 0.4323(3) 0.1102(2) 0.5936(3) 0.0693(18) Uiso 1 1 d . . . . .
O7 O 0.4402(3) 0.0621(2) 0.6759(3) 0.0673(17) Uiso 1 1 d . . . . .
O8 O 0.5016(2) 0.04858(17) 0.5988(2) 0.0391(11) Uiso 1 1 d . . . . .
O9 O 0.1879(4) 0.2279(3) 0.5536(3) 0.090(2) Uiso 1 1 d . . . . .
O10 O 0.0937(4) 0.2098(3) 0.5063(3) 0.088(2) Uiso 1 1 d . . . . .
O11 O 0.1742(3) 0.1553(3) 0.5118(3) 0.0747(19) Uiso 1 1 d . . . . .
O12 O 0.1286(5) 0.1729(4) 0.5964(4) 0.123(3) Uiso 1 1 d . . . . .
O13 O -0.0143(6) 0.0079(5) 0.6722(2) 0.126(7) Uiso 0.5 1 d D . P . .
O14 O 0.0358(3) -0.0106(3) 0.5900(4) 0.168(9) Uiso 0.5 1 d D . P . .
O15 O -0.0709(3) -0.0091(3) 0.5821(5) 0.173(10) Uiso 0.5 1 d D . P . .
O16 O -0.0154(7) 0.05994(18) 0.5921(5) 0.266(17) Uiso 0.5 1 d D . P . .
O17 O 0.0127(10) -0.1902(9) 0.3924(10) 0.303(10) Uiso 1 1 d . . . . .
O18 O 0.5000 -0.2070(7) 0.7500 0.188(8) Uiso 1 2 d S . P . .
O19 O 0.4679(6) 0.3139(5) 0.6635(6) 0.067(3) Uiso 0.5 1 d . . P . .
O20 O 0.1687(9) 0.0822(7) 0.7444(8) 0.260(8) Uiso 1 1 d . . . . .
Br1 Br 0.18410(3) 0.20660(3) 0.71780(3) 0.03867(18) Uani 1 1 d . . . . .
Br3 Br 0.22203(3) -0.02677(3) 0.87743(3) 0.04229(19) Uani 1 1 d . . . . .
Br4 Br 0.32734(4) -0.15502(2) 0.74706(3) 0.03737(18) Uani 1 1 d . . . . .
Br6 Br 0.34693(4) 0.32359(3) 0.80469(3) 0.0448(2) Uani 1 1 d . . . . .
Co2 Co 0.34785(4) -0.03876(3) 0.78957(3) 0.02131(19) Uani 1 1 d . . . . .
Cl2 Cl 0.47350(7) 0.08366(6) 0.63270(7) 0.0313(3) Uiso 1 1 d . . . . .
Cl3 Cl 0.14433(11) 0.19073(8) 0.54221(10) 0.0584(5) Uiso 1 1 d . . . . .
Cl4 Cl -0.01683(19) 0.01254(14) 0.60950(18) 0.0845(16) Uiso 0.5 1 d D . P . .
Cl5 Cl 0.1477(2) -0.15249(15) 0.52349(19) 0.0498(17) Uiso 0.284(3) 1 d D . P A 1
O17A O 0.1256(5) -0.1235(3) 0.5681(3) 0.084(7) Uiso 0.284(3) 1 d D . P A 1
O18A O 0.1165(4) -0.1960(2) 0.5238(7) 0.150(14) Uiso 0.284(3) 1 d D . P A 1
O19B O 0.2119(2) -0.1599(5) 0.5333(7) 0.123(11) Uiso 0.284(3) 1 d D . P A 1
O19A O 0.1327(7) -0.1315(3) 0.4664(3) 0.118(11) Uiso 0.284(3) 1 d D . P A 1
Cl5A Cl 0.2035(2) -0.12735(17) 0.4529(2) 0.077(3) Uiso 0.216(3) 1 d D . P A 2
O17B O 0.2350(3) -0.1256(4) 0.4002(2) 0.010(3) Uiso 0.216(3) 1 d D . P A 2
O18B O 0.1858(6) -0.08155(19) 0.4682(5) 0.091(11) Uiso 0.216(3) 1 d D . P A 2
O19C O 0.2406(4) -0.1480(3) 0.5010(3) 0.083(10) Uiso 0.216(3) 1 d D . P A 2
O19D O 0.1488(3) -0.1544(3) 0.4406(7) 0.100(12) Uiso 0.216(3) 1 d D . P A 2

loop_
_atom_site_aniso_label
_atom_site_aniso_U_11
_atom_site_aniso_U_22
_atom_site_aniso_U_33
_atom_site_aniso_U_23
_atom_site_aniso_U_13
_atom_site_aniso_U_12
Co1 0.0373(4) 0.0196(4) 0.0227(4) -0.0024(3) 0.0062(3) 0.0078(4)
C1 0.023(3) 0.027(3) 0.023(3) 0.004(2) 0.005(2) 0.004(3)
C2 0.059(4) 0.012(3) 0.039(3) 0.008(2) -0.002(3) -0.013(3)
C3 0.050(4) 0.021(3) 0.037(3) 0.011(3) 0.011(3) -0.004(3)
C4 0.051(4) 0.020(3) 0.027(3) 0.008(2) 0.002(3) -0.006(3)
C5 0.034(3) 0.021(3) 0.029(3) 0.004(2) 0.008(3) 0.000(3)
C6 0.046(4) 0.017(3) 0.023(3) 0.003(2) -0.002(3) -0.011(3)
C7 0.030(3) 0.030(3) 0.029(3) 0.002(3) 0.008(2) 0.000(3)
C8 0.023(3) 0.018(3) 0.024(3) 0.001(2) 0.005(2) -0.008(2)
C9 0.027(3) 0.021(3) 0.024(3) 0.002(2) 0.006(2) 0.006(2)
C10 0.043(4) 0.025(3) 0.019(3) 0.002(2) 0.006(3) 0.002(3)
C11 0.028(3) 0.024(3) 0.028(3) -0.001(2) 0.002(2) 0.003(3)
C12 0.013(3) 0.029(3) 0.027(3) -0.001(2) 0.004(2) 0.005(2)
C13 0.016(3) 0.042(4) 0.028(3) 0.005(3) 0.007(2) 0.004(3)
C14 0.080(6) 0.027(4) 0.035(4) 0.004(3) -0.006(4) 0.007(4)
C15 0.071(5) 0.021(3) 0.034(3) 0.006(3) 0.014(3) 0.015(3)
C16 0.028(3) 0.023(3) 0.043(3) 0.003(3) 0.012(3) 0.006(3)
C17 0.041(4) 0.021(3) 0.039(3) 0.008(3) 0.011(3) 0.006(3)
C18 0.074(5) 0.025(4) 0.044(4) 0.005(3) 0.014(4) 0.010(4)
C19 0.075(5) 0.019(3) 0.052(4) 0.000(3) 0.016(4) 0.018(3)
C20 0.031(3) 0.030(3) 0.040(3) -0.002(3) 0.016(3) 0.006(3)
C21 0.059(4) 0.024(3) 0.046(3) 0.014(3) 0.024(3) 0.011(3)
C22 0.056(4) 0.075(5) 0.046(4) 0.026(4) 0.028(3) 0.036(4)
C23 0.089(5) 0.107(7) 0.055(4) 0.028(4) 0.038(4) 0.065(5)
C24 0.103(6) 0.101(6) 0.029(3) 0.013(4) 0.026(4) 0.064(5)
C25 0.076(5) 0.049(4) 0.031(3) 0.005(3) 0.018(3) 0.038(4)
C26 0.114(9) 0.089(8) 0.057(5) -0.001(5) 0.024(5) -0.005(7)
C27 0.050(5) 0.149(10) 0.022(3) -0.004(5) 0.000(3) -0.014(6)
C28 0.055(4) 0.022(3) 0.021(3) 0.000(2) -0.003(3) 0.005(3)
C29 0.044(4) 0.014(3) 0.022(3) -0.001(2) 0.002(3) 0.007(3)
C30 0.058(4) 0.012(3) 0.019(3) 0.001(2) -0.005(3) 0.001(3)
C31 0.023(3) 0.010(3) 0.062(4) 0.006(3) 0.013(3) -0.005(2)
C32 0.028(3) 0.024(4) 0.081(5) 0.002(3) 0.024(3) -0.007(3)
C33 0.026(4) 0.047(4) 0.072(5) 0.020(4) 0.001(3) -0.009(3)
C34 0.033(4) 0.029(4) 0.061(4) 0.010(3) 0.000(3) -0.007(3)
C35 0.031(3) 0.023(3) 0.047(4) 0.010(3) -0.004(3) -0.005(3)
C36 0.048(4) 0.040(4) 0.035(3) -0.005(3) -0.002(3) -0.014(3)
C37 0.037(3) 0.031(3) 0.022(3) 0.000(2) 0.008(2) -0.004(3)
C38 0.023(3) 0.016(3) 0.028(3) 0.000(2) 0.002(2) -0.005(2)
C39 0.025(3) 0.005(2) 0.027(3) 0.000(2) 0.000(2) -0.002(2)
C40 0.039(3) 0.013(3) 0.021(3) 0.003(2) 0.002(2) 0.003(3)
N1 0.029(3) 0.015(2) 0.023(2) 0.0005(18) 0.004(2) -0.003(2)
N2 0.041(3) 0.024(3) 0.018(2) 0.0041(19) 0.004(2) -0.003(2)
N3 0.029(3) 0.016(2) 0.016(2) 0.0056(17) 0.0041(19) -0.003(2)
N4 0.024(2) 0.027(3) 0.024(2) 0.003(2) 0.0074(19) -0.002(2)
N5 0.024(2) 0.019(2) 0.022(2) -0.0037(18) 0.0044(19) 0.006(2)
N6 0.030(3) 0.016(2) 0.025(2) 0.0022(19) 0.003(2) 0.012(2)
N7 0.029(3) 0.022(3) 0.025(2) 0.002(2) 0.004(2) 0.001(2)
N8 0.034(3) 0.020(2) 0.028(2) 0.000(2) 0.007(2) 0.013(2)
N9 0.043(3) 0.028(3) 0.035(3) 0.002(2) 0.010(2) 0.016(2)
N10 0.056(4) 0.110(5) 0.023(3) -0.008(3) 0.007(3) 0.047(3)
N11 0.052(3) 0.042(3) 0.025(2) -0.004(2) 0.007(2) 0.014(3)
N12 0.040(3) 0.017(2) 0.023(2) 0.0018(19) 0.005(2) 0.002(2)
N13 0.040(3) 0.013(2) 0.043(3) 0.002(2) 0.000(2) -0.001(2)
N14 0.026(3) 0.026(3) 0.035(3) 0.004(2) -0.004(2) -0.013(2)
N15 0.019(2) 0.019(2) 0.028(2) 0.0041(19) -0.003(2) -0.005(2)
N16 0.031(3) 0.012(2) 0.019(2) 0.0005(17) 0.0021(19) 0.003(2)
Br1 0.0370(3) 0.0333(4) 0.0475(3) 0.0074(3) 0.0130(3) 0.0055(3)
Br3 0.0370(3) 0.0399(4) 0.0529(4) -0.0084(3) 0.0194(3) -0.0053(3)
Br4 0.0613(4) 0.0205(3) 0.0290(3) -0.0002(2) -0.0020(3) -0.0072(3)
Br6 0.0556(4) 0.0324(4) 0.0462(4) -0.0129(3) 0.0041(3) 0.0136(3)
Co2 0.0275(4) 0.0164(4) 0.0203(3) 0.0014(3) 0.0040(3) -0.0037(3)

loop_
_atom_type_symbol
_atom_type_description
_atom_type_scat_dispersion_real
_atom_type_scat_dispersion_imag
_atom_type_scat_source
C C 0.0033 0.0016 'International Tables Vol C Tables 4.2.6.8 and 6.1.1.4'
H H 0.0000 0.0000 'International Tables Vol C Tables 4.2.6.8 and 6.1.1.4'
N N 0.0061 0.0033 'International Tables Vol C Tables 4.2.6.8 and 6.1.1.4'
O O 0.0106 0.0060 'International Tables Vol C Tables 4.2.6.8 and 6.1.1.4'
Cl Cl 0.1484 0.1585 'International Tables Vol C Tables 4.2.6.8 and 6.1.1.4'
Co Co 0.3494 0.9721 'International Tables Vol C Tables 4.2.6.8 and 6.1.1.4'
Br Br -0.2901 2.4595 'International Tables Vol C Tables 4.2.6.8 and 6.1.1.4'

loop_
_geom_angle_atom_site_label_1
_geom_angle_atom_site_label_2
_geom_angle_atom_site_label_3
_geom_angle
_geom_angle_site_symmetry_1
_geom_angle_site_symmetry_3
N6 Co1 N11 160.4(2) . .
N6 Co1 N9 118.1(2) . .
N11 Co1 N9 76.7(2) . .
N6 Co1 N12 90.82(19) . .
N11 Co1 N12 75.6(2) . .
N9 Co1 N12 151.0(2) . .
N6 Co1 N8 75.55(19) . .
N11 Co1 N8 118.0(2) . .
N9 Co1 N8 94.9(2) . .
N12 Co1 N8 90.60(19) . .
N6 Co1 N5 76.30(18) . .
N11 Co1 N5 90.8(2) . .
N9 Co1 N5 92.7(2) . .
N12 Co1 N5 96.06(19) . .
N8 Co1 N5 151.14(18) . .
O2 Cl1 O3 110.1(5) . .
O2 Cl1 O1 112.6(5) . .
O3 Cl1 O1 110.6(5) . .
O2 Cl1 O4 109.0(5) . .
O3 Cl1 O4 109.2(5) . .
O1 Cl1 O4 105.1(5) . .
N1 C1 C2 124.6(5) . .
N1 C1 Br4 116.7(4) . .
C2 C1 Br4 118.7(5) . .
C3 C2 C1 116.7(6) . .
C3 C2 H2A 121.6 . .
C1 C2 H2A 121.6 . .
C4 C3 C2 121.0(6) . .
C4 C3 H3A 119.5 . .
C2 C3 H3A 119.5 . .
C3 C4 C5 117.5(6) . .
C3 C4 H4A 121.2 . .
C5 C4 H4A 121.2 . .
N1 C5 C4 123.4(6) . .
N1 C5 N2 117.6(5) . .
C4 C5 N2 118.9(5) . .
N2 C6 H6A 109.5 . .
N2 C6 H6B 109.5 . .
H6A C6 H6B 109.5 . .
N2 C6 H6C 109.5 . .
H6A C6 H6C 109.5 . .
H6B C6 H6C 109.5 . .
C8 C7 H7A 109.5 . .
C8 C7 H7B 109.5 . .
H7A C7 H7B 109.5 . .
C8 C7 H7C 109.5 . .
H7A C7 H7C 109.5 . .
H7B C7 H7C 109.5 . .
N3 C8 C9 111.7(5) . .
N3 C8 C7 128.4(5) . .
C9 C8 C7 119.7(5) . .
N4 C9 C10 120.2(5) . .
N4 C9 C8 116.8(5) . .
C10 C9 C8 122.9(5) . .
N5 C10 C9 122.1(5) . .
N5 C10 H10A 118.9 . .
C9 C10 H10A 118.9 . .
N4 C11 C12 121.8(5) . .
N4 C11 H11A 119.1 . .
C12 C11 H11A 119.1 . .
N5 C12 C11 119.5(5) . .
N5 C12 C13 118.7(6) . .
C11 C12 C13 121.8(5) . .
N6 C13 C12 112.7(5) . .
N6 C13 C14 128.4(6) . .
C12 C13 C14 118.7(6) . .
C13 C14 H14A 109.5 . .
C13 C14 H14B 109.5 . .
H14A C14 H14B 109.5 . .
C13 C14 H14C 109.5 . .
H14A C14 H14C 109.5 . .
H14B C14 H14C 109.5 . .
N7 C15 H15A 109.5 . .
N7 C15 H15B 109.5 . .
H15A C15 H15B 109.5 . .
N7 C15 H15C 109.5 . .
H15A C15 H15C 109.5 . .
H15B C15 H15C 109.5 . .
N8 C16 N7 118.0(5) . .
N8 C16 C17 122.5(6) . .
N7 C16 C17 119.5(6) . .
C18 C17 C16 117.9(6) . .
C18 C17 H17A 121.1 . .
C16 C17 H17A 121.1 . .
C17 C18 C19 120.7(7) . .
C17 C18 H18A 119.6 . .
C19 C18 H18A 119.6 . .
C20 C19 C18 116.6(7) . .
C20 C19 H19A 121.7 . .
C18 C19 H19A 121.7 . .
N8 C20 C19 125.0(6) . .
N8 C20 Br6 117.7(5) . .
C19 C20 Br6 117.3(5) . .
N9 C21 C22 124.6(7) . .
N9 C21 Br1 117.5(5) . .
C22 C21 Br1 117.9(6) . .
C23 C22 C21 116.1(8) . .
C23 C22 H22A 122.0 . .
C21 C22 H22A 122.0 . .
C22 C23 C24 122.2(8) . .
C22 C23 H23A 118.9 . .
C24 C23 H23A 118.9 . .
C25 C24 C23 116.7(7) . .
C25 C24 H24A 121.7 . .
C23 C24 H24A 121.7 . .
N9 C25 C24 122.8(7) . .
N9 C25 N10 118.3(6) . .
C24 C25 N10 118.8(7) . .
N10 C26 H26A 109.5 . .
N10 C26 H26B 109.5 . .
H26A C26 H26B 109.5 . .
N10 C26 H26C 109.5 . .
H26A C26 H26C 109.5 . .
H26B C26 H26C 109.5 . .
C28 C27 H27A 109.5 . .
C28 C27 H27B 109.5 . .
H27A C27 H27B 109.5 . .
C28 C27 H27C 109.5 . .
H27A C27 H27C 109.5 . .
H27B C27 H27C 109.5 . .
N11 C28 C29 111.8(5) . .
N11 C28 C27 129.0(6) . .
C29 C28 C27 119.1(7) . .
N12 C29 C30 118.9(5) . 2_656
N12 C29 C28 117.3(6) . .
C30 C29 C28 123.7(5) 2_656 .
N12 C30 C29 123.1(6) . 2_656
N12 C30 H30A 118.5 . .
C29 C30 H30A 118.5 2_656 .
N13 C31 C32 125.7(7) . .
N13 C31 Br3 116.4(5) . .
C32 C31 Br3 117.8(5) . .
C31 C32 C33 116.1(7) . .
C31 C32 H32A 122.0 . .
C33 C32 H32A 122.0 . .
C34 C33 C32 120.9(7) . .
C34 C33 H33A 119.6 . .
C32 C33 H33A 119.6 . .
C35 C34 C33 118.2(7) . .
C35 C34 H34A 120.9 . .
C33 C34 H34A 120.9 . .
N13 C35 C34 122.5(7) . .
N13 C35 N14 117.2(6) . .
C34 C35 N14 120.3(6) . .
N14 C36 H36A 109.5 . .
N14 C36 H36B 109.5 . .
H36A C36 H36B 109.5 . .
N14 C36 H36C 109.5 . .
H36A C36 H36C 109.5 . .
H36B C36 H36C 109.5 . .
C38 C37 H37A 109.5 . .
C38 C37 H37B 109.5 . .
H37A C37 H37B 109.5 . .
C38 C37 H37C 109.5 . .
H37A C37 H37C 109.5 . .
H37B C37 H37C 109.5 . .
N15 C38 C39 113.3(5) . .
N15 C38 C37 125.0(5) . .
C39 C38 C37 121.5(5) . .
N16 C39 C40 120.2(5) . 2_656
N16 C39 C38 116.8(5) . .
C40 C39 C38 123.0(5) 2_656 .
N16 C40 C39 121.3(5) . 2_656
N16 C40 H40A 119.4 . .
C39 C40 H40A 119.4 2_656 .
N17 C41 C42 175.0(12) . .
C41 C42 H42A 109.5 . .
C41 C42 H42B 109.5 . .
H42A C42 H42B 109.5 . .
C41 C42 H42C 109.5 . .
H42A C42 H42C 109.5 . .
H42B C42 H42C 109.5 . .
C5 N1 C1 116.7(5) . .
C5 N1 Co2 115.1(4) . .
C1 N1 Co2 128.1(4) . .
N3 N2 C5 113.7(4) . .
N3 N2 C6 122.5(5) . .
C5 N2 C6 119.5(5) . .
C8 N3 N2 121.3(5) . .
C8 N3 Co2 121.1(4) . .
N2 N3 Co2 116.8(3) . .
C11 N4 C9 117.8(5) . .
C11 N4 Co2 128.2(4) . .
C9 N4 Co2 114.0(4) . .
C10 N5 C12 118.3(5) . .
C10 N5 Co1 129.8(4) . .
C12 N5 Co1 111.9(4) . .
C13 N6 N7 122.3(5) . .
C13 N6 Co1 119.7(4) . .
N7 N6 Co1 117.6(4) . .
N6 N7 C16 114.0(5) . .
N6 N7 C15 122.1(5) . .
C16 N7 C15 118.6(5) . .
C20 N8 C16 117.2(5) . .
C20 N8 Co1 128.2(4) . .
C16 N8 Co1 114.5(4) . .
C21 N9 C25 117.5(6) . .
C21 N9 Co1 128.2(5) . .
C25 N9 Co1 114.0(5) . .
N11 N10 C25 114.5(5) . .
N11 N10 C26 122.2(7) . .
C25 N10 C26 115.3(7) . .
C28 N11 N10 123.1(6) . .
C28 N11 Co1 121.1(4) . .
N10 N11 Co1 115.8(4) . .
C30 N12 C29 117.8(6) . .
C30 N12 Co1 128.6(4) . .
C29 N12 Co1 113.6(4) . .
C31 N13 C35 116.5(6) . .
C31 N13 Co2 129.6(4) . .
C35 N13 Co2 113.7(4) . .
N15 N14 C35 114.8(5) . .
N15 N14 C36 119.7(5) . .
C35 N14 C36 118.4(5) . .
C38 N15 N14 121.1(5) . .
C38 N15 Co2 119.9(4) . .
N14 N15 Co2 117.9(4) . .
C40 N16 C39 118.5(5) . .
C40 N16 Co2 128.9(4) . .
C39 N16 Co2 112.7(4) . .
N15 Co2 N3 162.31(19) . .
N15 Co2 N1 117.33(19) . .
N3 Co2 N1 76.34(18) . .
N15 Co2 N4 91.93(18) . .
N3 Co2 N4 75.20(18) . .
N1 Co2 N4 150.73(18) . .
N15 Co2 N16 75.66(18) . .
N3 Co2 N16 92.88(18) . .
N1 Co2 N16 94.25(18) . .
N4 Co2 N16 93.89(18) . .
N15 Co2 N13 76.3(2) . .
N3 Co2 N13 114.0(2) . .
N1 Co2 N13 99.77(19) . .
N4 Co2 N13 85.69(19) . .
N16 Co2 N13 151.88(19) . .
O5 Cl2 O7 107.4(4) . .
O5 Cl2 O6 111.8(4) . .
O7 Cl2 O6 109.0(4) . .
O5 Cl2 O8 110.1(3) . .
O7 Cl2 O8 109.4(4) . .
O6 Cl2 O8 109.1(3) . .
O12 Cl3 O10 113.3(5) . .
O12 Cl3 O11 108.7(5) . .
O10 Cl3 O11 111.9(4) . .
O12 Cl3 O9 109.4(5) . .
O10 Cl3 O9 106.2(5) . .
O11 Cl3 O9 107.1(5) . .
O13 Cl4 O16 111.5(7) . .
O13 Cl4 O15 110.0(7) . .
O16 Cl4 O15 110.0(7) . .
O13 Cl4 O14 107.9(7) . .
O16 Cl4 O14 108.7(7) . .
O15 Cl4 O14 108.7(5) . .
O19B Cl5 O17A 112.2(7) . .
O19B Cl5 O18A 109.5(7) . .
O17A Cl5 O18A 108.3(7) . .
O19B Cl5 O19A 109.9(8) . .
O17A Cl5 O19A 108.8(6) . .
O18A Cl5 O19A 107.9(7) . .
O19C Cl5A O18B 110.6(7) . .
O19C Cl5A O19D 108.9(7) . .
O18B Cl5A O19D 108.1(6) . .
O19C Cl5A O17B 111.3(6) . .
O18B Cl5A O17B 109.3(7) . .
O19D Cl5A O17B 108.6(7) . .

loop_
_geom_bond_atom_site_label_1
_geom_bond_atom_site_label_2
_geom_bond_distance
_geom_bond_site_symmetry_2
Co1 N6 2.090(5) .
Co1 N11 2.094(5) .
Co1 N9 2.117(6) .
Co1 N12 2.126(6) .
Co1 N8 2.144(5) .
Co1 N5 2.170(5) .
Cl1 O2 1.367(9) .
Cl1 O3 1.431(8) .
Cl1 O1 1.442(9) .
Cl1 O4 1.466(8) .
C1 N1 1.337(8) .
C1 C2 1.379(9) .
C1 Br4 1.902(6) .
C2 C3 1.375(9) .
C2 H2A 0.9300 .
C3 C4 1.369(9) .
C3 H3A 0.9300 .
C4 C5 1.390(8) .
C4 H4A 0.9300 .
C5 N1 1.335(7) .
C5 N2 1.427(8) .
C6 N2 1.437(8) .
C6 H6A 0.9600 .
C6 H6B 0.9600 .
C6 H6C 0.9600 .
C7 C8 1.487(8) .
C7 H7A 0.9600 .
C7 H7B 0.9600 .
C7 H7C 0.9600 .
C8 N3 1.293(7) .
C8 C9 1.483(8) .
C9 N4 1.353(7) .
C9 C10 1.386(9) .
C10 N5 1.331(7) .
C10 H10A 0.9300 .
C11 N4 1.338(8) .
C11 C12 1.406(9) .
C11 H11A 0.9300 .
C12 N5 1.348(7) .
C12 C13 1.479(8) .
C13 N6 1.297(8) .
C13 C14 1.499(9) .
C14 H14A 0.9600 .
C14 H14B 0.9600 .
C14 H14C 0.9600 .
C15 N7 1.472(8) .
C15 H15A 0.9600 .
C15 H15B 0.9600 .
C15 H15C 0.9600 .
C16 N8 1.342(8) .
C16 N7 1.408(8) .
C16 C17 1.413(9) .
C17 C18 1.377(10) .
C17 H17A 0.9300 .
C18 C19 1.388(10) .
C18 H18A 0.9300 .
C19 C20 1.387(10) .
C19 H19A 0.9300 .
C20 N8 1.338(8) .
C20 Br6 1.896(6) .
C21 N9 1.325(9) .
C21 C22 1.399(11) .
C21 Br1 1.886(7) .
C22 C23 1.352(11) .
C22 H22A 0.9300 .
C23 C24 1.404(13) .
C23 H23A 0.9300 .
C24 C25 1.382(11) .
C24 H24A 0.9300 .
C25 N9 1.354(9) .
C25 N10 1.388(10) .
C26 N10 1.547(12) .
C26 H26A 0.9600 .
C26 H26B 0.9600 .
C26 H26C 0.9600 .
C27 C28 1.499(10) .
C27 H27A 0.9600 .
C27 H27B 0.9600 .
C27 H27C 0.9600 .
C28 N11 1.278(9) .
C28 C29 1.490(9) .
C29 N12 1.357(8) .
C29 C30 1.383(10) 2_656
C30 N12 1.328(8) .
C30 C29 1.383(10) 2_656
C30 H30A 0.9300 .
C31 N13 1.336(9) .
C31 C32 1.374(9) .
C31 Br3 1.903(7) .
C32 C33 1.392(11) .
C32 H32A 0.9300 .
C33 C34 1.384(11) .
C33 H33A 0.9300 .
C34 C35 1.380(10) .
C34 H34A 0.9300 .
C35 N13 1.368(9) .
C35 N14 1.406(9) .
C36 N14 1.490(9) .
C36 H36A 0.9600 .
C36 H36B 0.9600 .
C36 H36C 0.9600 .
C37 C38 1.516(8) .
C37 H37A 0.9600 .
C37 H37B 0.9600 .
C37 H37C 0.9600 .
C38 N15 1.290(8) .
C38 C39 1.468(8) .
C39 N16 1.354(7) .
C39 C40 1.395(9) 2_656
C40 N16 1.337(7) .
C40 C39 1.395(9) 2_656
C40 H40A 0.9300 .
C41 N17 1.170(6) .
C41 C42 1.371(9) .
C42 H42A 0.9600 .
C42 H42B 0.9600 .
C42 H42C 0.9600 .
C43 O18 1.59(3) .
N1 Co2 2.133(5) .
N2 N3 1.387(6) .
N3 Co2 2.084(4) .
N4 Co2 2.145(5) .
N6 N7 1.363(7) .
N10 N11 1.382(8) .
N13 Co2 2.161(6) .
N14 N15 1.376(7) .
N15 Co2 2.066(5) .
N16 Co2 2.160(5) .
O5 Cl2 1.406(6) .
O6 Cl2 1.424(7) .
O7 Cl2 1.420(7) .
O8 Cl2 1.444(5) .
O9 Cl3 1.443(8) .
O10 Cl3 1.420(8) .
O11 Cl3 1.427(7) .
O12 Cl3 1.403(10) .
O13 Cl4 1.419(6) .
O14 Cl4 1.438(7) .
O15 Cl4 1.427(7) .
O16 Cl4 1.426(6) .
Cl5 O19B 1.419(6) .
Cl5 O17A 1.430(7) .
Cl5 O18A 1.432(6) .
Cl5 O19A 1.435(6) .
Cl5A O19C 1.423(7) .
Cl5A O18B 1.430(7) .
Cl5A O19D 1.436(7) .
Cl5A O17B 1.436(7) .
